data_4346231
loop_
_publ_author_name
'Choi, Bonnie'
'Paley, Daniel W.'
'Siegrist, Theo'
'Steigerwald, Michael L.'
'Roy, Xavier'

_publ_section_title
;
 Ligand Control of Manganese Telluride Molecular Cluster Core Nuclearity.
;
_journal_issue 17
_journal_name_full 'Inorganic chemistry'
_journal_page_first 8348
_journal_page_last 8355
_journal_paper_doi 10.1021/acs.inorgchem.5b01020
_journal_volume 54
_journal_year 2015
_chemical_formula_moiety 'C36 H84 Mn4 P4 Te4, C7 H8'
_chemical_formula_sum 'C43 H92 Mn4 P4 Te4'
_chemical_formula_weight 1463.20
_space_group_crystal_system monoclinic
_space_group_IT_number 15
_space_group_name_Hall '-C 2yc'
_space_group_name_H-M_alt 'C 1 2/c 1'
_atom_sites_solution_hydrogens geom
_atom_sites_solution_primary direct
_audit_creation_date 2014-10-18
_audit_creation_method
;
Olex2 1.2
(compiled 2014.08.28 svn.r2986 for OlexSys, GUI svn.r4874)
;
_cell_angle_alpha 90
_cell_angle_beta 107.9866(12)
_cell_angle_gamma 90
_cell_formula_units_Z 4
_cell_length_a 23.6635(3)
_cell_length_b 10.83596(10)
_cell_length_c 23.9044(3)
_cell_measurement_reflns_used 13996
_cell_measurement_temperature 100.01(10)
_cell_measurement_theta_max 71.3970
_cell_measurement_theta_min 4.6460
_cell_volume 5829.93(12)
_computing_cell_refinement
'CrysAlisPro, Agilent Technologies, Version 1.171.37.35 (release 13-08-2014 CrysAlis171 .NET) (compiled Aug 13 2014,18:06:01)'
_computing_data_collection
'CrysAlisPro, Agilent Technologies, Version 1.171.37.35 (release 13-08-2014 CrysAlis171 .NET) (compiled Aug 13 2014,18:06:01)'
_computing_data_reduction
'CrysAlisPro, Agilent Technologies, Version 1.171.37.35 (release 13-08-2014 CrysAlis171 .NET) (compiled Aug 13 2014,18:06:01)'
_computing_molecular_graphics 'Olex2 (Dolomanov et al., 2009)'
_computing_publication_material 'Olex2 (Dolomanov et al., 2009)'
_computing_structure_refinement 'ShelXL (Sheldrick, 2008)'
_computing_structure_solution 'ShelXS (Sheldrick, 2008)'
_diffrn_ambient_environment N~2~
_diffrn_ambient_temperature 100.01(10)
_diffrn_detector 'CCD plate'
_diffrn_detector_area_resol_mean 8.0549
_diffrn_detector_type EosS2
_diffrn_measured_fraction_theta_full 0.999
_diffrn_measured_fraction_theta_max 0.998
_diffrn_measurement_details
;
#__ type_ start__ end____ width___ exp.time_
  1 omega  120.00  156.00   1.0000    4.4300
omega____ theta____ kappa____ phi______ frames
    -      108.0000   77.0000  -60.0000 36

#__ type_ start__ end____ width___ exp.time_
  2 omega  133.00  174.00   1.0000    4.4300
omega____ theta____ kappa____ phi______ frames
    -      108.0000   30.0000  -90.0000 41

#__ type_ start__ end____ width___ exp.time_
  3 omega  130.00  163.00   1.0000    4.4300
omega____ theta____ kappa____ phi______ frames
    -      108.0000   30.0000 -120.0000 33

#__ type_ start__ end____ width___ exp.time_
  4 omega  124.00  166.00   1.0000    4.4300
omega____ theta____ kappa____ phi______ frames
    -      108.0000   61.0000 -120.0000 42

#__ type_ start__ end____ width___ exp.time_
  5 omega  112.00  137.00   1.0000    4.4300
omega____ theta____ kappa____ phi______ frames
    -      108.0000  111.0000 -120.0000 25

#__ type_ start__ end____ width___ exp.time_
  6 omega  102.00  177.00   1.0000    4.4300
omega____ theta____ kappa____ phi______ frames
    -      108.0000  111.0000  -90.0000 75

#__ type_ start__ end____ width___ exp.time_
  7 omega   94.00  128.00   1.0000    4.4300
omega____ theta____ kappa____ phi______ frames
    -      108.0000   30.0000  -90.0000 34

#__ type_ start__ end____ width___ exp.time_
  8 omega   87.00  122.00   1.0000    4.4300
omega____ theta____ kappa____ phi______ frames
    -      108.0000   30.0000 -120.0000 35

#__ type_ start__ end____ width___ exp.time_
  9 omega   86.00  112.00   1.0000    4.4300
omega____ theta____ kappa____ phi______ frames
    -      108.0000   77.0000  -60.0000 26

#__ type_ start__ end____ width___ exp.time_
 10 omega   60.00   86.00   1.0000    1.1100
omega____ theta____ kappa____ phi______ frames
    -       35.5316   77.0000  -30.0000 26

#__ type_ start__ end____ width___ exp.time_
 11 omega   76.00  103.00   1.0000    1.1100
omega____ theta____ kappa____ phi______ frames
    -       35.5316   77.0000   90.0000 27

#__ type_ start__ end____ width___ exp.time_
 12 omega   61.00   88.00   1.0000    1.1100
omega____ theta____ kappa____ phi______ frames
    -       35.5316  178.0000  -30.0000 27

#__ type_ start__ end____ width___ exp.time_
 13 omega   22.00   61.00   1.0000    1.1100
omega____ theta____ kappa____ phi______ frames
    -       35.5316   77.0000   90.0000 39

#__ type_ start__ end____ width___ exp.time_
 14 omega    9.00  102.00   1.0000    1.1100
omega____ theta____ kappa____ phi______ frames
    -       35.5316   77.0000   60.0000 93

#__ type_ start__ end____ width___ exp.time_
 15 omega   99.00  137.00   1.0000    4.4300
omega____ theta____ kappa____ phi______ frames
    -      108.0000   45.0000  120.0000 38

#__ type_ start__ end____ width___ exp.time_
 16 omega   90.00  116.00   1.0000    4.4300
omega____ theta____ kappa____ phi______ frames
    -      108.0000  -61.0000  120.0000 26

#__ type_ start__ end____ width___ exp.time_
 17 omega  103.00  132.00   1.0000    4.4300
omega____ theta____ kappa____ phi______ frames
    -      108.0000  -77.0000  150.0000 29

#__ type_ start__ end____ width___ exp.time_
 18 omega   91.00  117.00   1.0000    4.4300
omega____ theta____ kappa____ phi______ frames
    -      108.0000  -61.0000   30.0000 26

#__ type_ start__ end____ width___ exp.time_
 19 omega   83.00  109.00   1.0000    4.4300
omega____ theta____ kappa____ phi______ frames
    -      108.0000  -61.0000  -30.0000 26

#__ type_ start__ end____ width___ exp.time_
 20 omega   68.00  108.00   1.0000    4.4300
omega____ theta____ kappa____ phi______ frames
    -      108.0000  -94.0000    0.0000 40

#__ type_ start__ end____ width___ exp.time_
 21 omega   56.00   87.00   1.0000    4.4300
omega____ theta____ kappa____ phi______ frames
    -      108.0000  -30.0000  -30.0000 31

#__ type_ start__ end____ width___ exp.time_
 22 omega   47.00   88.00   1.0000    4.4300
omega____ theta____ kappa____ phi______ frames
    -      108.0000  -61.0000  -90.0000 41

#__ type_ start__ end____ width___ exp.time_
 23 omega   80.00  112.00   1.0000    4.4300
omega____ theta____ kappa____ phi______ frames
    -      108.0000 -111.0000 -150.0000 32

#__ type_ start__ end____ width___ exp.time_
 24 omega   39.00  107.00   1.0000    4.4300
omega____ theta____ kappa____ phi______ frames
    -      108.0000  -15.0000  -60.0000 68

#__ type_ start__ end____ width___ exp.time_
 25 omega   53.00   89.00   1.0000    4.4300
omega____ theta____ kappa____ phi______ frames
    -      108.0000  -94.0000   30.0000 36

#__ type_ start__ end____ width___ exp.time_
 26 omega   43.00   68.00   1.0000    4.4300
omega____ theta____ kappa____ phi______ frames
    -      108.0000  -61.0000   30.0000 25

#__ type_ start__ end____ width___ exp.time_
 27 omega   39.00   99.00   1.0000    4.4300
omega____ theta____ kappa____ phi______ frames
    -      108.0000  -94.0000   90.0000 60

#__ type_ start__ end____ width___ exp.time_
 28 omega   45.00   79.00   1.0000    4.4300
omega____ theta____ kappa____ phi______ frames
    -      108.0000  -45.0000  120.0000 34

#__ type_ start__ end____ width___ exp.time_
 29 omega   52.00   77.00   1.0000    4.4300
omega____ theta____ kappa____ phi______ frames
    -      108.0000  -77.0000  150.0000 25

#__ type_ start__ end____ width___ exp.time_
 30 omega   43.00   97.00   1.0000    4.4300
omega____ theta____ kappa____ phi______ frames
    -      108.0000  -45.0000  150.0000 54

#__ type_ start__ end____ width___ exp.time_
 31 omega   25.00   57.00   1.0000    1.1100
omega____ theta____ kappa____ phi______ frames
    -       35.5316  -19.0000    0.0000 32

#__ type_ start__ end____ width___ exp.time_
 32 omega   11.00   40.00   1.0000    1.1100
omega____ theta____ kappa____ phi______ frames
    -       35.5316   77.0000  -30.0000 29

#__ type_ start__ end____ width___ exp.time_
 33 omega  -33.00   -1.00   1.0000    1.1100
omega____ theta____ kappa____ phi______ frames
    -       35.5316  -19.0000    0.0000 32

#__ type_ start__ end____ width___ exp.time_
 34 omega  -32.00   51.00   1.0000    1.1100
omega____ theta____ kappa____ phi______ frames
    -       35.5316  -57.0000  120.0000 83

#__ type_ start__ end____ width___ exp.time_
 35 omega   40.00   83.00   1.0000    4.4300
omega____ theta____ kappa____ phi______ frames
    -      108.0000 -111.0000    0.0000 43

#__ type_ start__ end____ width___ exp.time_
 36 omega   44.00   92.00   1.0000    4.4300
omega____ theta____ kappa____ phi______ frames
    -      108.0000  -94.0000  -60.0000 48

#__ type_ start__ end____ width___ exp.time_
 37 omega   40.00   82.00   1.0000    4.4300
omega____ theta____ kappa____ phi______ frames
    -      108.0000  -45.0000  -30.0000 42

#__ type_ start__ end____ width___ exp.time_
 38 omega   41.00   72.00   1.0000    4.4300
omega____ theta____ kappa____ phi______ frames
    -      108.0000  -61.0000  -30.0000 31

#__ type_ start__ end____ width___ exp.time_
 39 omega   38.00   64.00   1.0000    4.4300
omega____ theta____ kappa____ phi______ frames
    -      108.0000 -111.0000 -150.0000 26

#__ type_ start__ end____ width___ exp.time_
 40 omega  -30.00   34.00   1.0000    1.1100
omega____ theta____ kappa____ phi______ frames
    -       35.5316  -57.0000 -150.0000 64
;
_diffrn_measurement_device 'four-circle diffractometer'
_diffrn_measurement_device_type 'SuperNova, Dual, Cu at zero, EosS2'
_diffrn_measurement_method '\w scans'
_diffrn_orient_matrix_UB_11 0.0371952000
_diffrn_orient_matrix_UB_12 0.0462644000
_diffrn_orient_matrix_UB_13 0.0611972000
_diffrn_orient_matrix_UB_21 0.0538520000
_diffrn_orient_matrix_UB_22 0.0175841000
_diffrn_orient_matrix_UB_23 -0.0225517000
_diffrn_orient_matrix_UB_31 -0.0200508000
_diffrn_orient_matrix_UB_32 0.1332685000
_diffrn_orient_matrix_UB_33 -0.0183260000
_diffrn_radiation_monochromator mirror
_diffrn_radiation_probe x-ray
_diffrn_radiation_type CuK\a
_diffrn_radiation_wavelength 1.54184
_diffrn_reflns_av_R_equivalents 0.0330
_diffrn_reflns_av_unetI/netI 0.0283
_diffrn_reflns_Laue_measured_fraction_full 0.999
_diffrn_reflns_Laue_measured_fraction_max 0.998
_diffrn_reflns_limit_h_max 29
_diffrn_reflns_limit_h_min -26
_diffrn_reflns_limit_k_max 13
_diffrn_reflns_limit_k_min -10
_diffrn_reflns_limit_l_max 28
_diffrn_reflns_limit_l_min -29
_diffrn_reflns_number 22304
_diffrn_reflns_point_group_measured_fraction_full 0.999
_diffrn_reflns_point_group_measured_fraction_max 0.998
_diffrn_reflns_theta_full 67.684
_diffrn_reflns_theta_max 71.466
_diffrn_reflns_theta_min 6.331
_diffrn_source 'sealed X-ray tube'
_diffrn_source_type 'SuperNova (Cu) X-ray Source'
_exptl_absorpt_coefficient_mu 23.592
_exptl_absorpt_correction_T_max 0.432
_exptl_absorpt_correction_T_min 0.141
_exptl_absorpt_correction_type analytical
_exptl_absorpt_process_details
'CrysAlisPro, Agilent Technologies, Version 1.171.37.35 (release 13-08-2014 CrysAlis171 .NET) (compiled Aug 13 2014,18:06:01) Analytical numeric absorption correction using a multifaceted crystal model based on expressions derived by R.C. Clark & J.S. Reid. (Clark, R. C. & Reid, J. S. (1995). Acta Cryst. A51, 887-897) Empirical absorption correction using spherical harmonics, implemented in SCALE3 ABSPACK scaling algorithm.'
_exptl_crystal_density_diffrn 1.667
_exptl_crystal_description
;
;
_exptl_crystal_F_000 2872
_exptl_crystal_size_max 0.152
_exptl_crystal_size_mid 0.0682
_exptl_crystal_size_min 0.053
_refine_diff_density_max 0.536
_refine_diff_density_min -0.600
_refine_diff_density_rms 0.095
_refine_ls_extinction_method none
_refine_ls_goodness_of_fit_ref 1.073
_refine_ls_hydrogen_treatment constr
_refine_ls_matrix_type full
_refine_ls_number_parameters 278
_refine_ls_number_reflns 5667
_refine_ls_number_restraints 45
_refine_ls_restrained_S_all 1.083
_refine_ls_R_factor_all 0.0237
_refine_ls_R_factor_gt 0.0225
_refine_ls_shift/su_max 0.003
_refine_ls_shift/su_mean 0.000
_refine_ls_structure_factor_coef Fsqd
_refine_ls_weighting_details 'w=1/[\s^2^(Fo^2^)+(0.0287P)^2^+5.7312P] where P=(Fo^2^+2Fc^2^)/3'
_refine_ls_weighting_scheme calc
_refine_ls_wR_factor_gt 0.0542
_refine_ls_wR_factor_ref 0.0550
_reflns_Friedel_coverage 0.000
_reflns_number_gt 5436
_reflns_number_total 5667
_reflns_threshold_expression 'I > 2\s(I)'
_cod_data_source_file Mn4Te4_PiPr34.cif
_cod_data_source_block Mn4Te4-PiPr3-4
_cod_original_cell_volume 5829.92(11)
_cod_database_code 4346231
_chemical_oxdiff_formula Mn4Te4P4C36
_shelx_space_group_comment
;
The symmetry employed for this shelxl refinement is uniquely defined
by the following loop, which should always be used as a source of
symmetry information in preference to the above space-group names.
They are only intended as comments.
;
_reflns_odcompleteness_completeness 99.84
_reflns_odcompleteness_iscentric 1
_reflns_odcompleteness_theta 66.97
_olex2_refinement_description
;
1. Fixed Uiso
 At 1.2 times of:
  All C(H) groups
 At 1.5 times of:
  All C(H,H,H) groups
2. Rigid body (RIGU) restrains
 C51, C52, C53, C54, C55, C56, C57
 with sigma for 1-2 distances of 0.004 and sigma for 1-3 distances of 0.004
3. Others
 Fixed Sof: C51(0.5) H51A(0.5) H51B(0.5) H51C(0.5) C52(0.5) C53(0.5) H53(0.5)
 C54(0.5) H54(0.5) C55(0.5) H55(0.5) C56(0.5) H56(0.5) C57(0.5) H57(0.5)
4.a Free rotating group:
 C51(C52,C53,C54,C55,C56,C57)
4.b Ternary CH refined with riding coordinates:
 C5(H5), C8(H8), C11(H11), C16(H16), C19(H19), C22(H22)
4.c Aromatic/amide H refined with riding coordinates:
 C53(H53), C54(H54), C55(H55), C56(H56), C57(H57)
4.d Idealised Me refined as rotating group:
 C6(H6A,H6B,H6C), C7(H7A,H7B,H7C), C9(H9A,H9B,H9C), C10(H10A,H10B,H10C),
 C12(H12A,H12B,H12C), C13(H13A,H13B,H13C), C17(H17A,H17B,H17C), C18(H18A,H18B,
 H18C), C20(H20A,H20B,H20C), C21(H21A,H21B,H21C), C23(H23A,H23B,H23C), C24(H24A,
 H24B,H24C), C51(H51A,H51B,H51C)
;
_shelx_shelxl_version_number 2014/7
_olex2_submission_special_instructions 'No special instructions were received'

loop_
_space_group_symop_operation_xyz
'x, y, z'
'-x, y, -z+1/2'
'x+1/2, y+1/2, z'
'-x+1/2, y+1/2, -z+1/2'
'-x, -y, -z'
'x, -y, z-1/2'
'-x+1/2, -y+1/2, -z'
'x+1/2, -y+1/2, z-1/2'

loop_
_atom_site_label
_atom_site_type_symbol
_atom_site_fract_x
_atom_site_fract_y
_atom_site_fract_z
_atom_site_U_iso_or_equiv
_atom_site_adp_type
_atom_site_occupancy
_atom_site_site_symmetry_order
_atom_site_calc_flag
_atom_site_refinement_flags_posn
_atom_site_refinement_flags_occupancy
_atom_site_disorder_assembly
_atom_site_disorder_group
Te1 Te 0.40817(2) 0.80490(2) 0.25062(2) 0.01293(5) Uani 1 1 d . . . .
Te2 Te 0.46806(2) 1.09574(2) 0.15297(2) 0.01424(5) Uani 1 1 d . . . .
Mn3 Mn 0.43482(2) 1.05175(3) 0.25129(2) 0.01272(8) Uani 1 1 d . . . .
P4 P 0.33794(3) 1.15486(5) 0.24798(3) 0.01310(11) Uani 1 1 d . . . .
C5 C 0.28503(11) 1.1458(2) 0.17196(11) 0.0183(5) Uani 1 1 d . . . .
H5 H 0.3082 1.1686 0.1459 0.022 Uiso 1 1 calc R . . .
C6 C 0.26482(14) 1.0136(3) 0.15562(13) 0.0288(6) Uani 1 1 d . . . .
H6A H 0.2379 0.9891 0.1765 0.043 Uiso 1 1 calc GR . . .
H6B H 0.2987 0.9599 0.1660 0.043 Uiso 1 1 calc GR . . .
H6C H 0.2451 1.0085 0.1141 0.043 Uiso 1 1 calc GR . . .
C7 C 0.23204(14) 1.2339(3) 0.15643(14) 0.0334(7) Uani 1 1 d . . . .
H7A H 0.2110 1.2279 0.1152 0.050 Uiso 1 1 calc GR . . .
H7B H 0.2459 1.3170 0.1657 0.050 Uiso 1 1 calc GR . . .
H7C H 0.2059 1.2123 0.1786 0.050 Uiso 1 1 calc GR . . .
C8 C 0.30326(11) 1.0758(2) 0.29798(12) 0.0180(5) Uani 1 1 d . . . .
H8 H 0.2883 0.9970 0.2791 0.022 Uiso 1 1 calc R . . .
C9 C 0.34926(12) 1.0428(3) 0.35679(12) 0.0219(5) Uani 1 1 d . . . .
H9A H 0.3636 1.1170 0.3785 0.033 Uiso 1 1 calc GR . . .
H9B H 0.3818 0.9998 0.3497 0.033 Uiso 1 1 calc GR . . .
H9C H 0.3312 0.9910 0.3790 0.033 Uiso 1 1 calc GR . . .
C10 C 0.24940(13) 1.1415(3) 0.30770(15) 0.0320(7) Uani 1 1 d . . . .
H10A H 0.2339 1.0923 0.3330 0.048 Uiso 1 1 calc GR . . .
H10B H 0.2192 1.1528 0.2706 0.048 Uiso 1 1 calc GR . . .
H10C H 0.2615 1.2205 0.3256 0.048 Uiso 1 1 calc GR . . .
C11 C 0.34208(12) 1.3220(2) 0.26473(12) 0.0189(5) Uani 1 1 d . . . .
H11 H 0.3016 1.3537 0.2570 0.023 Uiso 1 1 calc R . . .
C12 C 0.37723(13) 1.3487(3) 0.32880(13) 0.0252(6) Uani 1 1 d . . . .
H12A H 0.4153 1.3089 0.3384 0.038 Uiso 1 1 calc GR . . .
H12B H 0.3558 1.3179 0.3540 0.038 Uiso 1 1 calc GR . . .
H12C H 0.3827 1.4361 0.3343 0.038 Uiso 1 1 calc GR . . .
C13 C 0.37096(14) 1.3874(3) 0.22327(14) 0.0267(6) Uani 1 1 d . . . .
H13A H 0.3738 1.4742 0.2317 0.040 Uiso 1 1 calc GR . . .
H13B H 0.3471 1.3744 0.1832 0.040 Uiso 1 1 calc GR . . .
H13C H 0.4100 1.3543 0.2291 0.040 Uiso 1 1 calc GR . . .
Mn14 Mn 0.47832(2) 0.84910(3) 0.18087(2) 0.01214(8) Uani 1 1 d . . . .
P15 P 0.44890(3) 0.71336(6) 0.08996(3) 0.01405(12) Uani 1 1 d . . . .
C16 C 0.37540(12) 0.7589(3) 0.03905(12) 0.0250(6) Uani 1 1 d . . . .
H16 H 0.3796 0.8442 0.0272 0.030 Uiso 1 1 calc R . . .
C17 C 0.32866(13) 0.7613(4) 0.07144(14) 0.0387(8) Uani 1 1 d . . . .
H17A H 0.2920 0.7932 0.0457 0.058 Uiso 1 1 calc GR . . .
H17B H 0.3423 0.8131 0.1056 0.058 Uiso 1 1 calc GR . . .
H17C H 0.3225 0.6791 0.0833 0.058 Uiso 1 1 calc GR . . .
C18 C 0.35393(15) 0.6833(4) -0.01765(14) 0.0370(8) Uani 1 1 d . . . .
H18A H 0.3428 0.6022 -0.0088 0.055 Uiso 1 1 calc GR . . .
H18B H 0.3853 0.6770 -0.0351 0.055 Uiso 1 1 calc GR . . .
H18C H 0.3202 0.7233 -0.0446 0.055 Uiso 1 1 calc GR . . .
C19 C 0.44201(12) 0.5469(2) 0.10658(12) 0.0204(5) Uani 1 1 d . . . .
H19 H 0.4009 0.5337 0.1060 0.024 Uiso 1 1 calc R . . .
C20 C 0.48158(13) 0.5167(3) 0.16888(12) 0.0226(5) Uani 1 1 d . . . .
H20A H 0.4780 0.4307 0.1767 0.034 Uiso 1 1 calc GR . . .
H20B H 0.4694 0.5653 0.1967 0.034 Uiso 1 1 calc GR . . .
H20C H 0.5222 0.5352 0.1723 0.034 Uiso 1 1 calc GR . . .
C21 C 0.45389(17) 0.4563(3) 0.06223(14) 0.0337(7) Uani 1 1 d . . . .
H21A H 0.4946 0.4629 0.0632 0.051 Uiso 1 1 calc GR . . .
H21B H 0.4284 0.4755 0.0235 0.051 Uiso 1 1 calc GR . . .
H21C H 0.4461 0.3736 0.0723 0.051 Uiso 1 1 calc GR . . .
C22 C 0.49936(12) 0.7223(3) 0.04439(11) 0.0186(5) Uani 1 1 d . . . .
H22 H 0.4864 0.6615 0.0127 0.022 Uiso 1 1 calc R . . .
C23 C 0.49674(15) 0.8509(3) 0.01671(14) 0.0300(6) Uani 1 1 d . . . .
H23A H 0.5062 0.9123 0.0471 0.045 Uiso 1 1 calc GR . . .
H23B H 0.4575 0.8654 -0.0095 0.045 Uiso 1 1 calc GR . . .
H23C H 0.5249 0.8553 -0.0048 0.045 Uiso 1 1 calc GR . . .
C24 C 0.56370(13) 0.6920(3) 0.08095(13) 0.0254(6) Uani 1 1 d . . . .
H24A H 0.5888 0.6959 0.0562 0.038 Uiso 1 1 calc GR . . .
H24B H 0.5653 0.6105 0.0971 0.038 Uiso 1 1 calc GR . . .
H24C H 0.5772 0.7507 0.1123 0.038 Uiso 1 1 calc GR . . .
C51 C 0.1962(3) 1.4367(5) -0.0039(3) 0.079(4) Uani 0.5 1 d . P A -1
H51A H 0.1850 1.4757 -0.0417 0.119 Uiso 0.5 1 calc GR P A -1
H51B H 0.2218 1.4907 0.0248 0.119 Uiso 0.5 1 calc GR P A -1
H51C H 0.1613 1.4191 0.0071 0.119 Uiso 0.5 1 calc GR P A -1
C52 C 0.2286(2) 1.3181(4) -0.0065(2) 0.0378(14) Uani 0.5 1 d G P A -1
C53 C 0.2891(2) 1.3048(5) 0.0246(2) 0.047(2) Uani 0.5 1 d G P A -1
H53 H 0.3098 1.3709 0.0464 0.056 Uiso 0.5 1 calc R P A -1
C54 C 0.3189(2) 1.1942(6) 0.0233(3) 0.062(2) Uani 0.5 1 d G P A -1
H54 H 0.3591 1.1870 0.0443 0.074 Uiso 0.5 1 calc R P A -1
C55 C 0.2886(3) 1.0942(5) -0.0093(3) 0.064(2) Uani 0.5 1 d G P A -1
H55 H 0.3083 1.0204 -0.0101 0.077 Uiso 0.5 1 calc R P A -1
C56 C 0.2283(3) 1.1061(4) -0.0406(3) 0.057(2) Uani 0.5 1 d G P A -1
H56 H 0.2079 1.0400 -0.0625 0.068 Uiso 0.5 1 calc R P A -1
C57 C 0.1988(2) 1.2170(5) -0.0392(2) 0.0409(19) Uani 0.5 1 d G P A -1
H57 H 0.1587 1.2240 -0.0602 0.049 Uiso 0.5 1 calc R P A -1

loop_
_atom_site_aniso_label
_atom_site_aniso_U_11
_atom_site_aniso_U_22
_atom_site_aniso_U_33
_atom_site_aniso_U_23
_atom_site_aniso_U_13
_atom_site_aniso_U_12
Te1 0.01116(8) 0.01316(8) 0.01456(8) -0.00033(5) 0.00409(6) -0.00170(5)
Te2 0.01588(8) 0.01335(8) 0.01276(8) 0.00280(5) 0.00334(6) 0.00151(5)
Mn3 0.01126(17) 0.01240(17) 0.01454(18) -0.00040(14) 0.00404(14) 0.00176(13)
P4 0.0118(3) 0.0127(3) 0.0143(3) -0.0015(2) 0.0032(2) 0.0011(2)
C5 0.0182(12) 0.0194(13) 0.0155(12) 0.0007(10) 0.0025(9) 0.0039(10)
C6 0.0297(14) 0.0251(15) 0.0241(14) -0.0024(11) -0.0027(11) 0.0006(12)
C7 0.0246(14) 0.0392(17) 0.0280(15) -0.0023(13) -0.0044(12) 0.0135(13)
C8 0.0177(12) 0.0179(12) 0.0196(12) -0.0003(10) 0.0075(10) -0.0015(9)
C9 0.0221(12) 0.0263(14) 0.0184(12) 0.0004(10) 0.0078(10) -0.0007(10)
C10 0.0217(14) 0.0395(17) 0.0405(17) 0.0062(14) 0.0182(13) 0.0046(12)
C11 0.0181(11) 0.0143(11) 0.0238(13) -0.0035(10) 0.0056(10) 0.0006(9)
C12 0.0253(13) 0.0216(13) 0.0259(14) -0.0074(11) 0.0039(11) -0.0011(10)
C13 0.0348(15) 0.0160(12) 0.0301(15) 0.0018(11) 0.0114(12) 0.0003(11)
Mn14 0.01270(17) 0.01216(18) 0.01132(18) -0.00171(13) 0.00337(13) -0.00029(13)
P15 0.0160(3) 0.0149(3) 0.0108(3) -0.0018(2) 0.0036(2) 0.0004(2)
C16 0.0200(13) 0.0365(16) 0.0143(12) -0.0022(11) -0.0008(10) 0.0053(11)
C17 0.0176(13) 0.071(2) 0.0237(15) -0.0088(16) 0.0013(12) 0.0089(14)
C18 0.0278(15) 0.062(2) 0.0172(14) -0.0061(14) 0.0016(12) 0.0015(14)
C19 0.0261(13) 0.0170(12) 0.0194(13) -0.0041(10) 0.0091(10) -0.0057(10)
C20 0.0298(14) 0.0177(13) 0.0212(12) 0.0023(10) 0.0093(11) 0.0004(10)
C21 0.059(2) 0.0179(14) 0.0273(15) -0.0065(12) 0.0186(14) -0.0056(13)
C22 0.0226(13) 0.0221(13) 0.0136(12) -0.0012(10) 0.0094(10) 0.0001(10)
C23 0.0408(17) 0.0266(15) 0.0280(15) 0.0055(12) 0.0186(13) 0.0007(12)
C24 0.0223(13) 0.0348(16) 0.0215(13) -0.0036(11) 0.0105(11) 0.0014(11)
C51 0.099(8) 0.089(6) 0.058(7) 0.009(5) 0.036(6) 0.026(6)
C52 0.036(3) 0.052(4) 0.027(3) 0.006(3) 0.013(3) -0.002(3)
C53 0.030(3) 0.084(5) 0.021(4) 0.009(3) -0.001(3) -0.011(3)
C54 0.050(4) 0.100(6) 0.035(4) 0.034(4) 0.011(3) 0.016(4)
C55 0.088(5) 0.063(5) 0.056(5) 0.030(4) 0.043(4) 0.028(4)
C56 0.076(5) 0.046(4) 0.058(5) 0.017(3) 0.034(4) -0.001(3)
C57 0.035(4) 0.059(4) 0.025(4) 0.012(3) 0.004(3) -0.010(3)

loop_
_atom_type_symbol
_atom_type_description
_atom_type_scat_dispersion_real
_atom_type_scat_dispersion_imag
_atom_type_scat_source
C C 0.0181 0.0091 'International Tables Vol C Tables 4.2.6.8 and 6.1.1.4'
H H 0.0000 0.0000 'International Tables Vol C Tables 4.2.6.8 and 6.1.1.4'
P P 0.2955 0.4335 'International Tables Vol C Tables 4.2.6.8 and 6.1.1.4'
Mn Mn -0.5299 2.8052 'International Tables Vol C Tables 4.2.6.8 and 6.1.1.4'
Te Te -0.1759 6.3531 'International Tables Vol C Tables 4.2.6.8 and 6.1.1.4'

loop_
_exptl_crystal_face_index_h
_exptl_crystal_face_index_k
_exptl_crystal_face_index_l
_exptl_crystal_face_perp_dist
_exptl_oxdiff_crystal_face_indexfrac_h
_exptl_oxdiff_crystal_face_indexfrac_k
_exptl_oxdiff_crystal_face_indexfrac_l
_exptl_oxdiff_crystal_face_x
_exptl_oxdiff_crystal_face_y
_exptl_oxdiff_crystal_face_z
0 0 -15 0.0334 -0.1472 -0.1053 -14.7130 -0.9107 0.3220 0.2585
3 -6 -7 0.0715 3.1274 -6.3294 -6.6784 -0.5852 0.2077 -0.7838
0 0 15 0.0332 0.0570 0.2831 14.7317 0.9168 -0.3242 -0.2334
-15 1 5 0.0215 -15.2722 0.7144 5.1168 -0.2219 -0.9253 0.3077
-10 -5 7 0.0621 -9.9029 -5.0737 6.8126 -0.1862 -0.7761 -0.6025
15 0 -6 0.0223 15.3015 0.3389 -5.7923 0.2304 0.9606 -0.1555
4 7 -1 0.0495 4.0138 6.7872 -0.8215 0.4130 0.3540 0.8391

loop_
_geom_angle_atom_site_label_1
_geom_angle_atom_site_label_2
_geom_angle_atom_site_label_3
_geom_angle
_geom_angle_site_symmetry_1
_geom_angle_site_symmetry_3
Mn14 Te1 Mn3 69.599(11) . .
Mn14 Te1 Mn3 69.090(11) 2_655 .
Mn14 Te1 Mn14 70.366(13) 2_655 .
Mn3 Te2 Mn3 69.027(13) 2_655 .
Mn3 Te2 Mn14 68.858(11) 2_655 .
Mn3 Te2 Mn14 69.507(11) . .
Te1 Mn3 Mn3 103.157(8) . 2_655
Te1 Mn3 Mn14 55.004(10) . .
Te1 Mn3 Mn14 55.072(10) . 2_655
Te2 Mn3 Te1 107.830(13) 2_655 .
Te2 Mn3 Te1 106.891(13) . .
Te2 Mn3 Te2 107.300(12) 2_655 .
Te2 Mn3 Mn3 55.454(11) . 2_655
Te2 Mn3 Mn3 55.518(11) 2_655 2_655
Te2 Mn3 Mn14 55.702(10) 2_655 2_655
Te2 Mn3 Mn14 55.344(10) . .
Te2 Mn3 Mn14 104.612(13) . 2_655
Te2 Mn3 Mn14 103.956(13) 2_655 .
Mn3 Mn3 Mn14 59.683(11) 2_655 .
P4 Mn3 Te1 103.045(19) . .
P4 Mn3 Te2 113.185(19) . .
P4 Mn3 Te2 117.899(19) . 2_655
P4 Mn3 Mn3 153.630(16) . 2_655
P4 Mn3 Mn14 137.64(2) . .
P4 Mn3 Mn14 140.99(2) . 2_655
Mn14 Mn3 Mn3 60.543(11) 2_655 2_655
Mn14 Mn3 Mn14 60.614(14) 2_655 .
C5 P4 Mn3 109.68(8) . .
C8 P4 Mn3 110.66(8) . .
C8 P4 C5 107.83(12) . .
C11 P4 Mn3 116.01(9) . .
C11 P4 C5 103.72(12) . .
C11 P4 C8 108.47(12) . .
C6 C5 P4 111.27(19) . .
C7 C5 P4 117.3(2) . .
C7 C5 C6 110.9(2) . .
C9 C8 P4 111.64(17) . .
C9 C8 C10 110.9(2) . .
C10 C8 P4 115.79(19) . .
C12 C11 P4 112.24(19) . .
C12 C11 C13 110.2(2) . .
C13 C11 P4 108.41(18) . .
Te1 Mn14 Te1 105.925(13) 2_655 .
Te1 Mn14 Te2 107.078(13) . .
Te1 Mn14 Te2 108.306(13) 2_655 .
Te1 Mn14 Mn3 103.548(13) . 2_655
Te1 Mn14 Mn3 55.398(10) . .
Te1 Mn14 Mn3 103.139(13) 2_655 .
Te1 Mn14 Mn3 55.837(10) 2_655 2_655
Te1 Mn14 Mn14 54.637(11) . 2_655
Te1 Mn14 Mn14 54.999(11) 2_655 2_655
Te2 Mn14 Mn3 55.440(10) . 2_655
Te2 Mn14 Mn3 55.149(10) . .
Te2 Mn14 Mn14 103.351(8) . 2_655
Mn3 Mn14 Mn3 59.778(14) 2_655 .
Mn3 Mn14 Mn14 59.271(11) . 2_655
Mn3 Mn14 Mn14 60.117(11) 2_655 2_655
P15 Mn14 Te1 111.293(19) . .
P15 Mn14 Te1 111.849(19) . 2_655
P15 Mn14 Te2 112.075(19) . .
P15 Mn14 Mn3 144.99(2) . .
P15 Mn14 Mn3 145.16(2) . 2_655
P15 Mn14 Mn14 144.560(16) . 2_655
C16 P15 Mn14 111.18(9) . .
C16 P15 C19 105.74(14) . .
C19 P15 Mn14 113.40(9) . .
C22 P15 Mn14 114.67(9) . .
C22 P15 C16 104.15(13) . .
C22 P15 C19 106.92(12) . .
C17 C16 P15 110.4(2) . .
C18 C16 P15 115.2(2) . .
C18 C16 C17 111.2(3) . .
C20 C19 P15 110.30(18) . .
C21 C19 P15 115.17(19) . .
C21 C19 C20 110.4(2) . .
C23 C22 P15 110.72(19) . .
C23 C22 C24 109.9(2) . .
C24 C22 P15 111.07(18) . .
C53 C52 C51 121.0 . .
C57 C52 C51 120.9 . .
C57 C52 C53 118.1 . .
C54 C53 C52 121.1 . .
C53 C54 C55 120.1 . .
C54 C55 C56 119.4 . .
C57 C56 C55 120.1 . .
C56 C57 C52 121.1 . .

loop_
_geom_bond_atom_site_label_1
_geom_bond_atom_site_label_2
_geom_bond_distance
_geom_bond_site_symmetry_2
Te1 Mn3 2.7471(4) .
Te1 Mn14 2.7219(4) 2_655
Te1 Mn14 2.7340(4) .
Te2 Mn3 2.7405(4) .
Te2 Mn3 2.7384(4) 2_655
Te2 Mn14 2.7470(4) .
Mn3 Te2 2.7384(4) 2_655
Mn3 Mn3 3.1044(7) 2_655
Mn3 P4 2.5294(7) .
Mn3 Mn14 3.1013(5) 2_655
Mn3 Mn14 3.1282(5) .
P4 C5 1.864(3) .
P4 C8 1.855(3) .
P4 C11 1.851(3) .
C5 C6 1.522(4) .
C5 C7 1.528(4) .
C8 C9 1.531(4) .
C8 C10 1.539(4) .
C11 C12 1.528(4) .
C11 C13 1.539(4) .
Mn14 Te1 2.7220(4) 2_655
Mn14 Mn3 3.1014(5) 2_655
Mn14 Mn14 3.1437(7) 2_655
Mn14 P15 2.5370(7) .
P15 C16 1.855(3) .
P15 C19 1.865(3) .
P15 C22 1.851(2) .
C16 C17 1.534(4) .
C16 C18 1.530(4) .
C19 C20 1.530(4) .
C19 C21 1.534(4) .
C22 C23 1.535(4) .
C22 C24 1.539(4) .
C51 C52 1.5072 .
C52 C53 1.4022 .
C52 C57 1.4022 .
C53 C54 1.3963 .
C54 C55 1.3965 .
C55 C56 1.3966 .
C56 C57 1.3963 .
